data_2202146
loop_
_publ_author_name
'Deschamps, Jeffrey R.'
'Suwandi, Lita S.'
'Konaklieva, Monika'

_publ_section_title
;
 3,3-Bis(methylthio)-2-oxo-<i>N</i>-phenylpropanamide
;
_journal_issue 3
_journal_name_full 'Acta Crystallographica Section E'
_journal_page_first o308
_journal_page_last o309
_journal_paper_doi 10.1107/S1600536803002769
_journal_volume 59
_journal_year 2003
_chemical_formula_sum 'C12 H15 N O3 S2'
_chemical_formula_weight 285.37
_chemical_name_systematic
;
 ?
;
_space_group_IT_number 15
_symmetry_cell_setting monoclinic
_symmetry_space_group_name_Hall '-C 2yc'
_symmetry_space_group_name_H-M 'C 1 2/c 1'
_atom_sites_solution_hydrogens geom
_atom_sites_solution_primary direct
_atom_sites_solution_secondary difmap
_audit_creation_method SHELXL-97
_cell_angle_alpha 90.00
_cell_angle_beta 99.0990(10)
_cell_angle_gamma 90.00
_cell_formula_units_Z 8
_cell_length_a 29.7331(5)
_cell_length_b 5.34990(10)
_cell_length_c 17.4428(3)
_cell_measurement_reflns_used 2025
_cell_measurement_temperature 296(2)
_cell_measurement_theta_max 66.93
_cell_measurement_theta_min 8.43
_cell_volume 2739.70(8)
_computing_cell_refinement SMART
_computing_data_collection 'SMART (Bruker, 1999)'
_computing_data_reduction
;
SAINT (Bruker, 2000) and XPREP (Bruker, 1997)
;
_computing_molecular_graphics SHELXTL
_computing_publication_material SHELXTL
_computing_structure_refinement SHELXTL
_computing_structure_solution 'SHELXTL (Bruker, 2000)'
_diffrn_ambient_temperature 296(2)
_diffrn_measured_fraction_theta_full 0.948
_diffrn_measured_fraction_theta_max 0.948
_diffrn_measurement_device 'Bruker SMART 6000 CCD'
_diffrn_measurement_method '\w scans'
_diffrn_radiation_monochromator 'Gobel optics'
_diffrn_radiation_source 'rotating anode'
_diffrn_radiation_type CuK\a
_diffrn_radiation_wavelength 1.54178
_diffrn_reflns_av_R_equivalents 0.0490
_diffrn_reflns_av_sigmaI/netI 0.0395
_diffrn_reflns_limit_h_max 33
_diffrn_reflns_limit_h_min -33
_diffrn_reflns_limit_k_max 5
_diffrn_reflns_limit_k_min -6
_diffrn_reflns_limit_l_max 20
_diffrn_reflns_limit_l_min -17
_diffrn_reflns_number 8381
_diffrn_reflns_reduction_process SAINT
_diffrn_reflns_theta_full 67.10
_diffrn_reflns_theta_max 67.10
_diffrn_reflns_theta_min 5.14
_diffrn_standards_decay_% 'random variation of 0.7'
_diffrn_standards_interval_time variable
_diffrn_standards_number 108
_exptl_absorpt_coefficient_mu 3.537
_exptl_absorpt_correction_T_max 0.776
_exptl_absorpt_correction_T_min 0.527
_exptl_absorpt_correction_type multi-scan
_exptl_absorpt_process_details '(SADABS; Bruker, 2000)'
_exptl_crystal_colour 'pale yellow'
_exptl_crystal_density_diffrn 1.384
_exptl_crystal_density_method 'not measured'
_exptl_crystal_description rod
_exptl_crystal_F_000 1200
_exptl_crystal_size_max 0.70
_exptl_crystal_size_mid 0.16
_exptl_crystal_size_min 0.07
_refine_diff_density_max 0.239
_refine_diff_density_min -0.307
_refine_ls_extinction_coef 0.0037(3)
_refine_ls_extinction_expression Fc^*^=kFc[1+0.001xFc^2^\l^3^/sin(2\q)]^-1/4^
_refine_ls_extinction_method SHELXL
_refine_ls_goodness_of_fit_ref 1.049
_refine_ls_hydrogen_treatment mixed
_refine_ls_matrix_type full
_refine_ls_number_parameters 168
_refine_ls_number_reflns 2328
_refine_ls_number_restraints 0
_refine_ls_restrained_S_all 1.049
_refine_ls_R_factor_all 0.0494
_refine_ls_R_factor_gt 0.0438
_refine_ls_shift/su_max 0.003
_refine_ls_shift/su_mean 0.000
_refine_ls_structure_factor_coef Fsqd
_refine_ls_weighting_details 'calc w = 1/[\s^2^(Fo^2^)+(0.0810P)^2^+0.0191P] where P = (Fo^2^+2Fc^2^)/3'
_refine_ls_weighting_scheme calc
_refine_ls_wR_factor_gt 0.1152
_refine_ls_wR_factor_ref 0.1196
_reflns_number_gt 1977
_reflns_number_total 2328
_reflns_threshold_expression I>2\s(I)
_cod_data_source_file om6129.cif
_cod_data_source_block I
_cod_depositor_comments
;
The following automatic conversions were performed:
'_symmetry_cell_setting' value 'Monoclinic' changed to 'monoclinic'
according to '/home/saulius/struct/CIF-dictionaries/cif_core.dic'
dictionary named 'cif_core.dic' version 2.4.1 from 2010-06-29.

Automatic conversion script
Id: cif_fix_enum 1527 2010-12-29 10:47:43Z saulius 

The following automatic conversions were performed:

'_symmetry_cell_setting' value 'Monoclinic' changed to 'monoclinic'
according to /home/saulius/struct/CIF-dictionaries/cif_core.dic
dictionary named 'cif_core.dic' version 2.4.1 from 2010-06-29.

Automatic conversion script
Id: cif_fix_values 1715 2011-07-08 13:25:40Z adriana 
;
_cod_original_cell_volume 2739.70(10)
_cod_original_sg_symbol_H-M 'C 2/c'
_cod_database_code 2202146
_cod_database_fobs_code 2202146

loop_
_symmetry_equiv_pos_as_xyz
'x, y, z'
'-x, y, -z+1/2'
'x+1/2, y+1/2, z'
'-x+1/2, y+1/2, -z+1/2'
'-x, -y, -z'
'x, -y, z-1/2'
'-x+1/2, -y+1/2, -z'
'x+1/2, -y+1/2, z-1/2'

loop_
_atom_site_label
_atom_site_fract_x
_atom_site_fract_y
_atom_site_fract_z
_atom_site_U_iso_or_equiv
_atom_site_adp_type
_atom_site_calc_flag
_atom_site_refinement_flags
_atom_site_occupancy
_atom_site_disorder_assembly
_atom_site_disorder_group
_atom_site_type_symbol
S1 1.00825(2) 0.21600(10) 0.63803(3) 0.0575(2) Uani d . 1 . . S
C1A 1.02491(8) 0.5234(4) 0.61350(14) 0.0710(6) Uani d . 1 . . C
H1AA 1.0562 0.5215 0.6061 0.106 Uiso calc R 1 . . H
H1AB 1.0213 0.6367 0.6548 0.106 Uiso calc R 1 . . H
H1AC 1.0061 0.5770 0.5665 0.106 Uiso calc R 1 . . H
S2 0.90875(2) 0.28954(11) 0.55865(3) 0.0700(2) Uani d . 1 . . S
C2A 0.91947(8) 0.0014(5) 0.51307(12) 0.0744(6) Uani d . 1 . . C
H2AA 0.8994 -0.0131 0.4644 0.112 Uiso calc R 1 . . H
H2AB 0.9143 -0.1355 0.5462 0.112 Uiso calc R 1 . . H
H2AC 0.9505 -0.0022 0.5041 0.112 Uiso calc R 1 . . H
N1 0.87084(6) -0.0359(3) 0.76384(9) 0.0494(4) Uani d . 1 . . N
H1 0.8806(8) -0.171(4) 0.7569(12) 0.059 Uiso d . 1 . . H
C1' 0.83335(6) -0.0167(3) 0.80527(9) 0.0456(4) Uani d . 1 . . C
C2' 0.80185(7) 0.1726(4) 0.79172(11) 0.0545(5) Uani d . 1 . . C
H2'A 0.8050 0.2935 0.7547 0.065 Uiso calc R 1 . . H
C3' 0.76566(7) 0.1862(4) 0.83212(11) 0.0558(5) Uani d . 1 . . C
H3'A 0.7445 0.3148 0.8221 0.067 Uiso calc R 1 . . H
C4' 0.76094(6) 0.0066(4) 0.88790(10) 0.0541(5) Uani d . 1 . . C
O4' 0.72688(5) 0.0047(3) 0.93192(8) 0.0743(5) Uani d . 1 . . O
C4'A 0.69421(8) 0.2021(5) 0.92141(15) 0.0797(7) Uani d . 1 . . C
H4'A 0.6780 0.1979 0.8692 0.120 Uiso calc R 1 . . H
H4'B 0.7095 0.3597 0.9307 0.120 Uiso calc R 1 . . H
H4'C 0.6731 0.1814 0.9572 0.120 Uiso calc R 1 . . H
C5' 0.79211(7) -0.1880(4) 0.90041(11) 0.0592(5) Uani d . 1 . . C
H5'A 0.7888 -0.3109 0.9368 0.071 Uiso calc R 1 . . H
C6' 0.82774(7) -0.2000(4) 0.85946(10) 0.0536(5) Uani d . 1 . . C
H6'A 0.8483 -0.3318 0.8680 0.064 Uiso calc R 1 . . H
C2 0.89239(6) 0.1586(4) 0.73687(10) 0.0496(5) Uani d . 1 . . C
O2 0.88393(5) 0.3790(3) 0.74467(9) 0.0650(4) Uani d . 1 . . O
C3 0.93126(6) 0.0747(3) 0.69416(10) 0.0493(4) Uani d . 1 . . C
O3 0.94307(5) -0.1415(3) 0.69422(8) 0.0610(4) Uani d . 1 . . O
C4 0.95009(7) 0.2770(3) 0.64857(11) 0.0527(5) Uani d . 1 . . C
H4A 0.9489 0.4357 0.6762 0.063 Uiso calc R 1 . . H

loop_
_atom_site_aniso_label
_atom_site_aniso_U_11
_atom_site_aniso_U_22
_atom_site_aniso_U_33
_atom_site_aniso_U_12
_atom_site_aniso_U_13
_atom_site_aniso_U_23
S1 0.0640(4) 0.0403(4) 0.0752(3) 0.0001(2) 0.0326(2) 0.0014(2)
C1A 0.0762(14) 0.0562(15) 0.0873(13) -0.0115(11) 0.0337(11) 0.0084(11)
S2 0.0792(4) 0.0551(4) 0.0803(4) 0.0185(3) 0.0267(3) 0.0137(3)
C2A 0.0849(16) 0.0679(17) 0.0712(11) 0.0025(12) 0.0149(11) -0.0049(11)
N1 0.0593(9) 0.0341(10) 0.0600(7) -0.0033(7) 0.0257(7) -0.0017(7)
C1' 0.0498(10) 0.0387(11) 0.0501(7) -0.0058(7) 0.0137(7) 0.0001(7)
C2' 0.0576(11) 0.0468(13) 0.0615(9) -0.0022(9) 0.0167(8) 0.0108(9)
C3' 0.0494(10) 0.0490(13) 0.0708(10) 0.0023(8) 0.0151(8) 0.0108(9)
C4' 0.0486(10) 0.0556(13) 0.0609(9) -0.0058(9) 0.0173(8) 0.0047(9)
O4' 0.0620(9) 0.0831(12) 0.0864(9) 0.0083(8) 0.0381(7) 0.0203(8)
C4'A 0.0560(13) 0.091(2) 0.0976(16) 0.0083(11) 0.0293(12) 0.0109(14)
C5' 0.0624(12) 0.0534(14) 0.0658(10) -0.0004(9) 0.0226(9) 0.0176(9)
C6' 0.0582(11) 0.0422(12) 0.0629(10) 0.0014(8) 0.0178(8) 0.0088(8)
C2 0.0598(11) 0.0348(11) 0.0585(9) -0.0057(8) 0.0222(8) -0.0022(8)
O2 0.0755(9) 0.0329(8) 0.0976(9) -0.0031(7) 0.0472(8) -0.0080(7)
C3 0.0618(11) 0.0310(11) 0.0605(9) -0.0017(8) 0.0265(8) -0.0012(8)
O3 0.0839(10) 0.0293(8) 0.0784(8) 0.0009(7) 0.0389(7) 0.0002(7)
C4 0.0686(13) 0.0283(11) 0.0691(11) -0.0003(8) 0.0354(10) 0.0004(8)

loop_
_atom_type_symbol
_atom_type_description
_atom_type_scat_dispersion_real
_atom_type_scat_dispersion_imag
_atom_type_scat_source
C C 0.0181 0.0091 'International Tables Vol C Tables 4.2.6.8 and 6.1.1.4'
H H 0.0000 0.0000 'International Tables Vol C Tables 4.2.6.8 and 6.1.1.4'
N N 0.0311 0.0180 'International Tables Vol C Tables 4.2.6.8 and 6.1.1.4'
O O 0.0492 0.0322 'International Tables Vol C Tables 4.2.6.8 and 6.1.1.4'
S S 0.3331 0.5567 'International Tables Vol C Tables 4.2.6.8 and 6.1.1.4'

loop_
_geom_angle_atom_site_label_1
_geom_angle_atom_site_label_2
_geom_angle_atom_site_label_3
_geom_angle
C1A S1 C4 99.48(10)
S1 C1A H1AA 109.5
S1 C1A H1AB 109.5
H1AA C1A H1AB 109.5
S1 C1A H1AC 109.5
H1AA C1A H1AC 109.5
H1AB C1A H1AC 109.5
C2A S2 C4 101.91(9)
S2 C2A H2AA 109.5
S2 C2A H2AB 109.5
H2AA C2A H2AB 109.5
S2 C2A H2AC 109.5
H2AA C2A H2AC 109.5
H2AB C2A H2AC 109.5
C2 N1 C1' 125.15(17)
C2 N1 H1 116.3(17)
C1' N1 H1 118.5(17)
C2' C1' C6' 119.01(17)
C2' C1' N1 122.18(16)
C6' C1' N1 118.78(17)
C1' C2' C3' 121.15(17)
C1' C2' H2'A 119.4
C3' C2' H2'A 119.4
C2' C3' C4' 119.64(19)
C2' C3' H3'A 120.2
C4' C3' H3'A 120.2
O4' C4' C5' 116.27(17)
O4' C4' C3' 124.40(19)
C5' C4' C3' 119.32(18)
C4' O4' C4'A 118.24(17)
O4' C4'A H4'A 109.5
O4' C4'A H4'B 109.5
H4'A C4'A H4'B 109.5
O4' C4'A H4'C 109.5
H4'A C4'A H4'C 109.5
H4'B C4'A H4'C 109.5
C6' C5' C4' 120.38(17)
C6' C5' H5'A 119.8
C4' C5' H5'A 119.8
C5' C6' C1' 120.47(19)
C5' C6' H6'A 119.8
C1' C6' H6'A 119.8
O2 C2 N1 126.26(17)
O2 C2 C3 121.41(16)
N1 C2 C3 112.32(16)
O3 C3 C4 123.86(16)
O3 C3 C2 121.29(16)
C4 C3 C2 114.68(15)
C3 C4 S1 111.61(13)
C3 C4 S2 102.90(13)
S1 C4 S2 116.40(10)
C3 C4 H4A 108.5
S1 C4 H4A 108.5
S2 C4 H4A 108.5

loop_
_geom_bond_atom_site_label_1
_geom_bond_atom_site_label_2
_geom_bond_site_symmetry_2
_geom_bond_distance
_geom_bond_publ_flag
S1 C1A . 1.789(2) ?
S1 C4 . 1.797(2) ?
C1A H1AA . 0.9600 ?
C1A H1AB . 0.9600 ?
C1A H1AC . 0.9600 ?
S2 C2A . 1.786(2) ?
S2 C4 . 1.835(2) ?
C2A H2AA . 0.9600 ?
C2A H2AB . 0.9600 ?
C2A H2AC . 0.9600 ?
N1 C2 . 1.345(2) ?
N1 C1' . 1.425(2) ?
N1 H1 . 0.80(2) ?
C1' C2' . 1.374(3) ?
C1' C6' . 1.391(2) ?
C2' C3' . 1.378(3) ?
C2' H2'A . 0.9300 ?
C3' C4' . 1.390(3) ?
C3' H3'A . 0.9300 ?
C4' O4' . 1.364(2) ?
C4' C5' . 1.388(3) ?
O4' C4'A . 1.427(3) ?
C4'A H4'A . 0.9600 ?
C4'A H4'B . 0.9600 ?
C4'A H4'C . 0.9600 ?
C5' C6' . 1.370(3) ?
C5' H5'A . 0.9300 ?
C6' H6'A . 0.9300 ?
C2 O2 . 1.218(2) ?
C2 C3 . 1.538(2) ?
C3 O3 . 1.209(2) ?
C3 C4 . 1.503(2) ?
C4 H4A . 0.9800 ?

loop_
_cod_related_entry_id
_cod_related_entry_database
_cod_related_entry_code
1 ChemSpider 21131900
